data_8106262
loop_
_publ_author_name
'Zong, Hai-Tao'
'Bian, Lin-Yan'
'Yan, Ling-Ling'

_publ_section_title
;
 Crystal structure of tert-butyl
 (2-(4-oxo-2-thioxo-1,4-dihydroquinazolin-3(2H)-yl)ethyl)carbamate,
 C15H19N3O3S
;
_journal_issue 4
_journal_name_full 'Zeitschrift f\"ur Kristallographie - New Crystal Structures'
_journal_page_first 687
_journal_page_last 688
_journal_paper_doi 10.1515/ncrs-2018-0014
_journal_volume 233
_journal_year 2018
_chemical_formula_sum 'C15 H19 N3 O3 S'
_chemical_formula_weight 321.39
_space_group_crystal_system triclinic
_space_group_IT_number 2
_space_group_name_Hall '-P 1'
_space_group_name_H-M_alt 'P -1'
_atom_sites_solution_hydrogens geom
_cell_angle_alpha 90.681(14)
_cell_angle_beta 112.624(13)
_cell_angle_gamma 112.632(13)
_cell_formula_units_Z 2
_cell_length_a 8.682(8)
_cell_length_b 9.700(8)
_cell_length_c 11.273(10)
_cell_measurement_reflns_used 1666
_cell_measurement_temperature 296(2)
_cell_measurement_theta_max 27.00
_cell_measurement_theta_min 2.67
_cell_volume 794.5(12)
_computing_cell_refinement 'Bruker SAINT'
_computing_data_collection 'Bruker APEX2'
_computing_data_reduction 'Bruker SAINT'
_computing_molecular_graphics 'Bruker SHELXTL'
_computing_publication_material 'Bruker SHELXTL'
_computing_structure_refinement 'SHELXL-2017/1 (Sheldrick, 2017)'
_computing_structure_solution 'SHELXS-97 (Sheldrick, 2008)'
_diffrn_ambient_temperature 296(2)
_diffrn_measured_fraction_theta_full 0.985
_diffrn_measured_fraction_theta_max 0.985
_diffrn_measurement_device_type 'Bruker APEX-II CCD'
_diffrn_measurement_method '\f and \w scans'
_diffrn_radiation_type MoK\a
_diffrn_radiation_wavelength 0.71073
_diffrn_reflns_av_R_equivalents 0.0129
_diffrn_reflns_av_unetI/netI 0.0268
_diffrn_reflns_Laue_measured_fraction_full 0.985
_diffrn_reflns_Laue_measured_fraction_max 0.985
_diffrn_reflns_limit_h_max 10
_diffrn_reflns_limit_h_min -8
_diffrn_reflns_limit_k_max 9
_diffrn_reflns_limit_k_min -11
_diffrn_reflns_limit_l_max 11
_diffrn_reflns_limit_l_min -13
_diffrn_reflns_number 4006
_diffrn_reflns_point_group_measured_fraction_full 0.985
_diffrn_reflns_point_group_measured_fraction_max 0.985
_diffrn_reflns_theta_full 24.999
_diffrn_reflns_theta_max 24.999
_diffrn_reflns_theta_min 1.993
_exptl_absorpt_coefficient_mu 0.220
_exptl_absorpt_correction_type multi-scan
_exptl_absorpt_process_details sadabs
_exptl_crystal_colour colorless
_exptl_crystal_density_diffrn 1.343
_exptl_crystal_description block
_exptl_crystal_F_000 340
_exptl_crystal_size_max 0.200
_exptl_crystal_size_mid 0.150
_exptl_crystal_size_min 0.100
_exptl_transmission_factor_max 0.970
_exptl_transmission_factor_min 0.952
_refine_diff_density_max 0.266
_refine_diff_density_min -0.222
_refine_diff_density_rms 0.037
_refine_ls_extinction_coef .
_refine_ls_extinction_method none
_refine_ls_goodness_of_fit_ref 1.041
_refine_ls_hydrogen_treatment constr
_refine_ls_matrix_type full
_refine_ls_number_parameters 199
_refine_ls_number_reflns 2771
_refine_ls_number_restraints 0
_refine_ls_restrained_S_all 1.041
_refine_ls_R_factor_all 0.0533
_refine_ls_R_factor_gt 0.0405
_refine_ls_shift/su_max 0.000
_refine_ls_shift/su_mean 0.000
_refine_ls_structure_factor_coef Fsqd
_refine_ls_weighting_details 'w=1/[\s^2^(Fo^2^)+(0.0619P)^2^+0.1530P] where P=(Fo^2^+2Fc^2^)/3'
_refine_ls_weighting_scheme calc
_refine_ls_wR_factor_gt 0.1083
_refine_ls_wR_factor_ref 0.1171
_reflns_Friedel_coverage 0.000
_reflns_Friedel_fraction_full .
_reflns_Friedel_fraction_max .
_reflns_number_gt 2172
_reflns_number_total 2771
_reflns_threshold_expression 'I > 2\s(I)'
_cod_data_source_file suppl_ncrs-2018-0014_suppl.cif
_cod_data_source_block 1
_cod_database_code 8106262
_shelx_space_group_comment
; 
The symmetry employed for this shelxl refinement is uniquely defined 
by the following loop, which should always be used as a source of 
symmetry information in preference to the above space-group names. 
They are only intended as comments. 
;
_shelx_estimated_absorpt_t_min 0.957
_shelx_estimated_absorpt_t_max 0.978

loop_
_space_group_symop_operation_xyz
'x, y, z'
'-x, -y, -z'

loop_
_atom_site_label
_atom_site_type_symbol
_atom_site_fract_x
_atom_site_fract_y
_atom_site_fract_z
_atom_site_U_iso_or_equiv
_atom_site_adp_type
_atom_site_occupancy
_atom_site_site_symmetry_order
_atom_site_calc_flag
_atom_site_refinement_flags_posn
_atom_site_refinement_flags_adp
_atom_site_refinement_flags_occupancy
_atom_site_disorder_assembly
_atom_site_disorder_group
C1 C 0.7099(3) 0.2702(2) 0.22396(18) 0.0400(5) Uani 1 1 d . . . . .
C2 C 0.5283(3) 0.1463(2) 0.14783(18) 0.0371(4) Uani 1 1 d . . . . .
C3 C 0.4587(3) 0.0192(2) 0.2001(2) 0.0484(5) Uani 1 1 d . . . . .
H3A H 0.529062 0.011640 0.284034 0.058 Uiso 1 1 calc R U . . .
C4 C 0.2866(3) -0.0948(3) 0.1281(2) 0.0559(6) Uani 1 1 d . . . . .
H4A H 0.241070 -0.179773 0.162777 0.067 Uiso 1 1 calc R U . . .
C5 C 0.1812(3) -0.0827(3) 0.0038(2) 0.0585(6) Uani 1 1 d . . . . .
H5A H 0.063779 -0.159111 -0.043716 0.070 Uiso 1 1 calc R U . . .
C6 C 0.2468(3) 0.0401(3) -0.0508(2) 0.0521(6) Uani 1 1 d . . . . .
H6A H 0.174575 0.047020 -0.134443 0.062 Uiso 1 1 calc R U . . .
C7 C 0.4240(3) 0.1549(2) 0.02104(18) 0.0367(4) Uani 1 1 d . . . . .
C8 C 0.6687(3) 0.3921(2) 0.02965(18) 0.0373(5) Uani 1 1 d . . . . .
C9 C 0.9608(3) 0.5072(2) 0.2302(2) 0.0459(5) Uani 1 1 d . . . . .
H9A H 1.021507 0.528678 0.171776 0.055 Uiso 1 1 calc R U . . .
H9B H 1.029337 0.469985 0.301983 0.055 Uiso 1 1 calc R U . . .
C10 C 0.9653(3) 0.6533(2) 0.2841(2) 0.0496(5) Uani 1 1 d . . . . .
H10A H 1.091248 0.730320 0.320942 0.060 Uiso 1 1 calc R U . . .
H10B H 0.892978 0.688199 0.212480 0.060 Uiso 1 1 calc R U . . .
C11 C 0.7839(3) 0.7014(2) 0.38741(18) 0.0397(5) Uani 1 1 d . . . . .
C12 C 0.6819(3) 0.7721(2) 0.5460(2) 0.0445(5) Uani 1 1 d . . . . .
C13 C 0.7968(4) 0.9399(3) 0.5616(3) 0.0690(7) Uani 1 1 d . . . . .
H13A H 0.747816 0.997635 0.593682 0.104 Uiso 1 1 calc R U . . .
H13B H 0.921477 0.965795 0.622616 0.104 Uiso 1 1 calc R U . . .
H13C H 0.794129 0.962975 0.478455 0.104 Uiso 1 1 calc R U . . .
C14 C 0.4803(3) 0.7252(3) 0.4574(3) 0.0677(7) Uani 1 1 d . . . . .
H14A H 0.434515 0.784697 0.490984 0.102 Uiso 1 1 calc R U . . .
H14B H 0.467184 0.741830 0.370935 0.102 Uiso 1 1 calc R U . . .
H14C H 0.411600 0.619406 0.454179 0.102 Uiso 1 1 calc R U . . .
C15 C 0.7044(4) 0.7260(3) 0.6779(2) 0.0725(8) Uani 1 1 d . . . . .
H15A H 0.659878 0.778083 0.720414 0.109 Uiso 1 1 calc R U . . .
H15B H 0.635320 0.618206 0.665267 0.109 Uiso 1 1 calc R U . . .
H15C H 0.832139 0.752618 0.731220 0.109 Uiso 1 1 calc R U . . .
O1 O 0.8053(2) 0.27450(19) 0.33814(14) 0.0640(5) Uani 1 1 d . . . . .
O2 O 0.7173(2) 0.76635(19) 0.30437(14) 0.0581(4) Uani 1 1 d . . . . .
O3 O 0.7563(2) 0.68216(17) 0.49665(13) 0.0485(4) Uani 1 1 d . . . . .
N1 N 0.7715(2) 0.38677(17) 0.15841(14) 0.0363(4) Uani 1 1 d . . . . .
N2 N 0.4993(2) 0.27750(18) -0.03153(15) 0.0400(4) Uani 1 1 d . . . . .
H2A H 0.432412 0.281001 -0.109878 0.048 Uiso 1 1 calc R U . . .
N3 N 0.8956(3) 0.6383(2) 0.38351(16) 0.0501(5) Uani 1 1 d . . . . .
H3B H 0.927098 0.586817 0.442525 0.060 Uiso 1 1 calc R U . . .
S1 S 0.74468(9) 0.52939(7) -0.04862(6) 0.0566(2) Uani 1 1 d . . . . .

loop_
_atom_site_aniso_label
_atom_site_aniso_U_11
_atom_site_aniso_U_22
_atom_site_aniso_U_33
_atom_site_aniso_U_23
_atom_site_aniso_U_13
_atom_site_aniso_U_12
C1 0.0431(12) 0.0449(11) 0.0332(10) 0.0108(8) 0.0154(9) 0.0201(9)
C2 0.0429(11) 0.0390(10) 0.0337(10) 0.0102(8) 0.0196(9) 0.0180(9)
C3 0.0592(14) 0.0475(12) 0.0429(11) 0.0172(9) 0.0258(10) 0.0223(11)
C4 0.0657(16) 0.0423(12) 0.0640(15) 0.0137(11) 0.0404(13) 0.0138(11)
C5 0.0495(14) 0.0482(13) 0.0621(15) 0.0005(11) 0.0254(12) 0.0036(11)
C6 0.0434(13) 0.0584(14) 0.0417(12) 0.0055(10) 0.0125(10) 0.0145(11)
C7 0.0398(11) 0.0409(11) 0.0336(10) 0.0089(8) 0.0182(8) 0.0182(9)
C8 0.0448(12) 0.0419(11) 0.0353(10) 0.0115(8) 0.0237(9) 0.0212(9)
C9 0.0372(11) 0.0501(12) 0.0451(11) 0.0031(9) 0.0188(9) 0.0120(9)
C10 0.0504(13) 0.0433(12) 0.0468(12) 0.0015(9) 0.0256(10) 0.0067(10)
C11 0.0372(11) 0.0397(11) 0.0289(10) 0.0022(8) 0.0096(8) 0.0074(9)
C12 0.0487(13) 0.0438(12) 0.0455(11) 0.0095(9) 0.0229(10) 0.0210(10)
C13 0.0746(18) 0.0477(14) 0.0749(17) 0.0001(12) 0.0361(14) 0.0119(13)
C14 0.0505(15) 0.0713(17) 0.0825(18) 0.0161(14) 0.0303(13) 0.0246(13)
C15 0.109(2) 0.0873(19) 0.0569(15) 0.0255(14) 0.0519(16) 0.0589(18)
O1 0.0579(10) 0.0697(11) 0.0370(8) 0.0186(7) 0.0053(7) 0.0145(8)
O2 0.0586(10) 0.0804(11) 0.0359(8) 0.0219(8) 0.0151(7) 0.0345(9)
O3 0.0647(10) 0.0583(9) 0.0389(7) 0.0179(7) 0.0282(7) 0.0354(8)
N1 0.0366(9) 0.0375(9) 0.0324(8) 0.0055(7) 0.0147(7) 0.0130(7)
N2 0.0428(10) 0.0458(10) 0.0285(8) 0.0133(7) 0.0123(7) 0.0183(8)
N3 0.0656(12) 0.0557(11) 0.0403(9) 0.0140(8) 0.0277(9) 0.0311(10)
S1 0.0723(4) 0.0527(4) 0.0527(4) 0.0241(3) 0.0385(3) 0.0214(3)

loop_
_atom_type_symbol
_atom_type_description
_atom_type_scat_dispersion_real
_atom_type_scat_dispersion_imag
_atom_type_scat_source
C C 0.0033 0.0016 'International Tables Vol C Tables 4.2.6.8 and 6.1.1.4'
H H 0.0000 0.0000 'International Tables Vol C Tables 4.2.6.8 and 6.1.1.4'
N N 0.0061 0.0033 'International Tables Vol C Tables 4.2.6.8 and 6.1.1.4'
O O 0.0106 0.0060 'International Tables Vol C Tables 4.2.6.8 and 6.1.1.4'
S S 0.1246 0.1234 'International Tables Vol C Tables 4.2.6.8 and 6.1.1.4'

loop_
_geom_angle_atom_site_label_1
_geom_angle_atom_site_label_2
_geom_angle_atom_site_label_3
_geom_angle
_geom_angle_site_symmetry_1
_geom_angle_site_symmetry_3
O1 C1 N1 120.73(18) . .
O1 C1 C2 123.13(19) . .
N1 C1 C2 116.14(17) . .
C7 C2 C3 119.50(19) . .
C7 C2 C1 119.42(17) . .
C3 C2 C1 121.08(18) . .
C4 C3 C2 120.3(2) . .
C4 C3 H3A 119.9 . .
C2 C3 H3A 119.9 . .
C3 C4 C5 119.8(2) . .
C3 C4 H4A 120.1 . .
C5 C4 H4A 120.1 . .
C6 C5 C4 121.3(2) . .
C6 C5 H5A 119.4 . .
C4 C5 H5A 119.4 . .
C5 C6 C7 119.1(2) . .
C5 C6 H6A 120.4 . .
C7 C6 H6A 120.4 . .
N2 C7 C2 118.66(17) . .
N2 C7 C6 121.38(18) . .
C2 C7 C6 119.96(19) . .
N2 C8 N1 116.08(16) . .
N2 C8 S1 120.18(15) . .
N1 C8 S1 123.74(15) . .
N1 C9 C10 113.02(18) . .
N1 C9 H9A 109.0 . .
C10 C9 H9A 109.0 . .
N1 C9 H9B 109.0 . .
C10 C9 H9B 109.0 . .
H9A C9 H9B 107.8 . .
N3 C10 C9 113.89(18) . .
N3 C10 H10A 108.8 . .
C9 C10 H10A 108.8 . .
N3 C10 H10B 108.8 . .
C9 C10 H10B 108.8 . .
H10A C10 H10B 107.7 . .
O2 C11 O3 125.0(2) . .
O2 C11 N3 125.16(19) . .
O3 C11 N3 109.83(18) . .
O3 C12 C13 109.89(19) . .
O3 C12 C14 110.69(19) . .
C13 C12 C14 112.3(2) . .
O3 C12 C15 101.56(17) . .
C13 C12 C15 111.3(2) . .
C14 C12 C15 110.6(2) . .
C12 C13 H13A 109.5 . .
C12 C13 H13B 109.5 . .
H13A C13 H13B 109.5 . .
C12 C13 H13C 109.5 . .
H13A C13 H13C 109.5 . .
H13B C13 H13C 109.5 . .
C12 C14 H14A 109.5 . .
C12 C14 H14B 109.5 . .
H14A C14 H14B 109.5 . .
C12 C14 H14C 109.5 . .
H14A C14 H14C 109.5 . .
H14B C14 H14C 109.5 . .
C12 C15 H15A 109.5 . .
C12 C15 H15B 109.5 . .
H15A C15 H15B 109.5 . .
C12 C15 H15C 109.5 . .
H15A C15 H15C 109.5 . .
H15B C15 H15C 109.5 . .
C11 O3 C12 122.12(16) . .
C8 N1 C1 124.07(16) . .
C8 N1 C9 118.84(16) . .
C1 N1 C9 117.04(16) . .
C8 N2 C7 125.50(16) . .
C8 N2 H2A 117.3 . .
C7 N2 H2A 117.3 . .
C11 N3 C10 122.81(18) . .
C11 N3 H3B 118.6 . .
C10 N3 H3B 118.6 . .

loop_
_geom_bond_atom_site_label_1
_geom_bond_atom_site_label_2
_geom_bond_distance
_geom_bond_site_symmetry_2
C1 O1 1.223(2) .
C1 N1 1.403(3) .
C1 C2 1.464(3) .
C2 C7 1.391(3) .
C2 C3 1.397(3) .
C3 C4 1.374(3) .
C3 H3A 0.9300 .
C4 C5 1.384(4) .
C4 H4A 0.9300 .
C5 C6 1.374(3) .
C5 H5A 0.9300 .
C6 C7 1.402(3) .
C6 H6A 0.9300 .
C7 N2 1.381(3) .
C8 N2 1.348(3) .
C8 N1 1.395(3) .
C8 S1 1.669(2) .
C9 N1 1.483(3) .
C9 C10 1.515(3) .
C9 H9A 0.9700 .
C9 H9B 0.9700 .
C10 N3 1.450(3) .
C10 H10A 0.9700 .
C10 H10B 0.9700 .
C11 O2 1.218(2) .
C11 O3 1.344(3) .
C11 N3 1.345(3) .
C12 O3 1.479(3) .
C12 C13 1.512(3) .
C12 C14 1.516(4) .
C12 C15 1.518(3) .
C13 H13A 0.9600 .
C13 H13B 0.9600 .
C13 H13C 0.9600 .
C14 H14A 0.9600 .
C14 H14B 0.9600 .
C14 H14C 0.9600 .
C15 H15A 0.9600 .
C15 H15B 0.9600 .
C15 H15C 0.9600 .
N2 H2A 0.8600 .
N3 H3B 0.8600 .

loop_
_geom_hbond_atom_site_label_D
_geom_hbond_atom_site_label_H
_geom_hbond_atom_site_label_A
_geom_hbond_distance_DH
_geom_hbond_distance_HA
_geom_hbond_distance_DA
_geom_hbond_angle_DHA
_geom_hbond_site_symmetry_A
_geom_hbond_publ_flag
N2 H2A O2 0.86 2.01 2.843(3) 163.4 2_665 yes
N3 H3B O1 0.86 2.53 3.047(3) 119.2 2_766 yes

loop_
_geom_torsion_atom_site_label_1
_geom_torsion_atom_site_label_2
_geom_torsion_atom_site_label_3
_geom_torsion_atom_site_label_4
_geom_torsion
_geom_torsion_site_symmetry_1
_geom_torsion_site_symmetry_2
_geom_torsion_site_symmetry_3
_geom_torsion_site_symmetry_4
O1 C1 C2 C7 176.03(19) . . . .
N1 C1 C2 C7 -4.0(3) . . . .
O1 C1 C2 C3 -4.4(3) . . . .
N1 C1 C2 C3 175.52(17) . . . .
C7 C2 C3 C4 -1.6(3) . . . .
C1 C2 C3 C4 178.85(19) . . . .
C2 C3 C4 C5 -0.7(3) . . . .
C3 C4 C5 C6 1.4(4) . . . .
C4 C5 C6 C7 0.1(4) . . . .
C3 C2 C7 N2 -176.52(18) . . . .
C1 C2 C7 N2 3.1(3) . . . .
C3 C2 C7 C6 3.1(3) . . . .
C1 C2 C7 C6 -177.32(19) . . . .
C5 C6 C7 N2 177.24(19) . . . .
C5 C6 C7 C2 -2.4(3) . . . .
N1 C9 C10 N3 64.9(2) . . . .
O2 C11 O3 C12 -16.6(3) . . . .
N3 C11 O3 C12 163.50(17) . . . .
C13 C12 O3 C11 -53.9(3) . . . .
C14 C12 O3 C11 70.6(2) . . . .
C15 C12 O3 C11 -171.86(19) . . . .
N2 C8 N1 C1 1.2(3) . . . .
S1 C8 N1 C1 -178.68(14) . . . .
N2 C8 N1 C9 178.43(16) . . . .
S1 C8 N1 C9 -1.4(2) . . . .
O1 C1 N1 C8 -178.12(19) . . . .
C2 C1 N1 C8 1.9(3) . . . .
O1 C1 N1 C9 4.6(3) . . . .
C2 C1 N1 C9 -175.36(16) . . . .
C10 C9 N1 C8 80.0(2) . . . .
C10 C9 N1 C1 -102.5(2) . . . .
N1 C8 N2 C7 -2.4(3) . . . .
S1 C8 N2 C7 177.43(14) . . . .
C2 C7 N2 C8 0.3(3) . . . .
C6 C7 N2 C8 -179.31(19) . . . .
O2 C11 N3 C10 6.2(3) . . . .
O3 C11 N3 C10 -173.84(17) . . . .
C9 C10 N3 C11 -137.3(2) . . . .
